data_1553996
loop_
_publ_author_name
'Colaneri, Michael J.'
'Teat, Simon J.'
'Vitali, Jacqueline'

_publ_section_title
;
 Models for Copper Dynamic Behavior in Doped Cadmium dl-Histidine
 Crystals: Electron Paramagnetic Resonance and Crystallographic Analysis.
;
_journal_issue 45
_journal_name_full 'The journal of physical chemistry. A'
_journal_page_first 11119
_journal_page_last 11127
_journal_paper_doi 10.1021/acs.jpca.5b07864
_journal_volume 119
_journal_year 2015
_chemical_formula_sum 'C12 H25.95 Cd N6 O8.98'
_chemical_formula_weight 510.34
_space_group_crystal_system monoclinic
_space_group_IT_number 14
_space_group_name_Hall '-P 2ybc'
_space_group_name_H-M_alt 'P 1 21/c 1'
_atom_sites_solution_hydrogens mixed
_atom_sites_solution_primary 'Intrinsic Phasing'
_atom_sites_solution_secondary difmap
_audit_creation_method SHELXL-2014/6
_cell_angle_alpha 90
_cell_angle_beta 92.127(2)
_cell_angle_gamma 90
_cell_formula_units_Z 8
_cell_length_a 12.1161(5)
_cell_length_b 29.0903(12)
_cell_length_c 11.0501(5)
_cell_measurement_reflns_used 9805
_cell_measurement_temperature 100(2)
_cell_measurement_theta_max 40.37
_cell_measurement_theta_min 2.53
_cell_volume 3892.0(3)
_computing_cell_refinement 'Bruker SAINT v8.34a'
_computing_data_collection 'Bruker APEX 2'
_computing_data_reduction 'Bruker SAINT v8.34a'
_computing_molecular_graphics 'Bruker SHELXTL'
_computing_publication_material 'Bruker SHELXTL & local programs'
_computing_structure_refinement 'SHELXL-2014/6 (Sheldrick, 2014)'
_computing_structure_solution 'Bruker SHELXTL 2014/3 beta'
_diffrn_ambient_temperature 100(2)
_diffrn_detector_area_resol_mean 10.42
_diffrn_measured_fraction_theta_full 1.000
_diffrn_measured_fraction_theta_max 0.992
_diffrn_measurement_device_type 'Bruker D8 with PHOTON 100 detector'
_diffrn_measurement_method '\w/\q shutterless scans'
_diffrn_radiation_type synchrotron
_diffrn_radiation_wavelength 0.7749
_diffrn_reflns_av_R_equivalents 0.0467
_diffrn_reflns_av_unetI/netI 0.0424
_diffrn_reflns_Laue_measured_fraction_full 1.000
_diffrn_reflns_Laue_measured_fraction_max 0.992
_diffrn_reflns_limit_h_max 20
_diffrn_reflns_limit_h_min -20
_diffrn_reflns_limit_k_max 48
_diffrn_reflns_limit_k_min -48
_diffrn_reflns_limit_l_max 18
_diffrn_reflns_limit_l_min -18
_diffrn_reflns_number 78514
_diffrn_reflns_point_group_measured_fraction_full 1.000
_diffrn_reflns_point_group_measured_fraction_max 0.992
_diffrn_reflns_theta_full 27.706
_diffrn_reflns_theta_max 40.399
_diffrn_reflns_theta_min 2.151
_diffrn_source 'Advanced Light Source station 11.3.1'
_exptl_absorpt_coefficient_mu 1.468
_exptl_absorpt_correction_T_max 0.667
_exptl_absorpt_correction_T_min 0.293
_exptl_absorpt_correction_type multi-scan
_exptl_absorpt_process_details 'SADABS 2014/4 Bruker AXS Madison WI USA'
_exptl_crystal_colour 'pale blue'
_exptl_crystal_density_diffrn 1.742
_exptl_crystal_description Needle
_exptl_crystal_F_000 2078
_exptl_crystal_size_max 0.600
_exptl_crystal_size_mid 0.300
_exptl_crystal_size_min 0.300
_refine_diff_density_max 1.849
_refine_diff_density_min -2.350
_refine_diff_density_rms 0.130
_refine_ls_extinction_method none
_refine_ls_goodness_of_fit_ref 1.036
_refine_ls_hydrogen_treatment mixed
_refine_ls_matrix_type full
_refine_ls_number_parameters 586
_refine_ls_number_reflns 18921
_refine_ls_number_restraints 56
_refine_ls_restrained_S_all 1.034
_refine_ls_R_factor_all 0.0732
_refine_ls_R_factor_gt 0.0461
_refine_ls_shift/su_max 0.002
_refine_ls_shift/su_mean 0.000
_refine_ls_structure_factor_coef Fsqd
_refine_ls_weighting_details 'w=1/[\s^2^(Fo^2^)+(0.0361P)^2^+8.0154P] where P=(Fo^2^+2Fc^2^)/3'
_refine_ls_weighting_scheme calc
_refine_ls_wR_factor_gt 0.1035
_refine_ls_wR_factor_ref 0.1162
_reflns_Friedel_coverage 0.000
_reflns_number_gt 13099
_reflns_number_total 18921
_reflns_threshold_expression 'I > 2\s(I)'
_cod_data_source_file jp5b07864_si_003.cif
_cod_data_source_block 100k_a
_cod_original_sg_symbol_H-M 'P 21/c'
_cod_database_code 1553996
_shelx_space_group_comment
;
The symmetry employed for this shelxl refinement is uniquely defined
by the following loop, which should always be used as a source of
symmetry information in preference to the above space-group names.
They are only intended as comments.
;
_shelx_estimated_absorpt_t_min 0.473
_shelx_estimated_absorpt_t_max 0.667
_shelxl_version_number 2014/6

loop_
_space_group_symop_operation_xyz
'x, y, z'
'-x, y+1/2, -z+1/2'
'-x, -y, -z'
'x, -y-1/2, z-1/2'

loop_
_atom_site_label
_atom_site_type_symbol
_atom_site_fract_x
_atom_site_fract_y
_atom_site_fract_z
_atom_site_U_iso_or_equiv
_atom_site_adp_type
_atom_site_occupancy
_atom_site_site_symmetry_order
_atom_site_calc_flag
_atom_site_refinement_flags_posn
_atom_site_refinement_flags_adp
_atom_site_refinement_flags_occupancy
_atom_site_disorder_assembly
_atom_site_disorder_group
Cd1 Cd -0.00259(2) 0.02129(2) 0.74778(2) 0.02073(4) Uani 1 1 d . . . . .
O1 O 0.06812(16) 0.05303(6) 0.54936(17) 0.0238(4) Uani 1 1 d . . . . .
O2 O 0.23915(15) 0.06030(6) 0.48398(15) 0.0210(3) Uani 1 1 d . . . . .
C2 C 0.2011(2) -0.00497(8) 0.6057(2) 0.0215(4) Uani 1 1 d D . . . .
H2A H 0.2390 -0.0250 0.5464 0.026 Uiso 1 1 calc R U . . .
N1 N 0.1043(2) -0.02965(8) 0.6473(2) 0.0273(5) Uani 1 1 d D . . . .
H1A H 0.1219(18) -0.0531(8) 0.693(3) 0.030(9) Uiso 1 1 d D . . . .
H1B H 0.064(2) -0.0410(12) 0.5875(18) 0.042(11) Uiso 1 1 d D . . . .
C1 C 0.1650(2) 0.03943(8) 0.5407(2) 0.0186(4) Uani 1 1 d . . . . .
C3 C 0.2835(2) 0.00524(8) 0.7123(2) 0.0222(4) Uani 1 1 d . . . . .
H3A H 0.2886 -0.0223 0.7648 0.027 Uiso 1 1 calc R U . . .
H3B H 0.3574 0.0104 0.6793 0.027 Uiso 1 1 calc R U . . .
C4 C 0.2553(2) 0.04583(8) 0.7888(2) 0.0193(4) Uani 1 1 d . . . . .
N2 N 0.14909(18) 0.05640(7) 0.82096(18) 0.0193(4) Uani 1 1 d . . . . .
C5 C 0.1570(2) 0.09373(8) 0.8894(2) 0.0194(4) Uani 1 1 d . . . . .
H5A H 0.0961 0.1089 0.9238 0.023 Uiso 1 1 calc R U . . .
N3 N 0.26235(18) 0.10727(7) 0.90349(18) 0.0210(4) Uani 1 1 d . . . . .
H3 H 0.2863 0.1311 0.9460 0.025 Uiso 1 1 calc R U . . .
C6 C 0.3263(2) 0.07751(9) 0.8401(2) 0.0223(4) Uani 1 1 d . . . . .
H6A H 0.4042 0.0787 0.8332 0.027 Uiso 1 1 calc R U . . .
O3 O -0.07453(16) 0.05248(7) 0.94420(17) 0.0263(4) Uani 1 1 d . . . . .
O4 O -0.24247(19) 0.05604(8) 1.01681(18) 0.0327(4) Uani 1 1 d . . . . .
C7 C -0.1699(2) 0.03647(9) 0.9585(2) 0.0250(5) Uani 1 1 d . . . . .
C8 C -0.2010(2) -0.00898(9) 0.8955(2) 0.0251(5) Uani 1 1 d D . . . .
H8A H -0.2360 -0.0295 0.9557 0.030 Uiso 1 1 calc R U . . .
N4 N -0.1022(2) -0.03197(8) 0.8522(2) 0.0262(5) Uani 1 1 d D . . . .
H4A H -0.1181(18) -0.0557(8) 0.807(2) 0.021(8) Uiso 1 1 d D . . . .
H4B H -0.0577(19) -0.0414(12) 0.9104(18) 0.035(10) Uiso 1 1 d D . . . .
C9 C -0.2852(2) -0.00029(9) 0.7901(2) 0.0246(5) Uani 1 1 d . . . . .
H9A H -0.2872 -0.0277 0.7370 0.030 Uiso 1 1 calc R U . . .
H9B H -0.3594 0.0030 0.8238 0.030 Uiso 1 1 calc R U . . .
C10 C -0.2631(2) 0.04102(8) 0.7143(2) 0.0210(4) Uani 1 1 d . . . . .
N5 N -0.15882(18) 0.05300(7) 0.67720(18) 0.0196(4) Uani 1 1 d . . . . .
C11 C -0.1726(2) 0.09153(8) 0.6131(2) 0.0202(4) Uani 1 1 d . . . . .
H11A H -0.1145 0.1080 0.5772 0.024 Uiso 1 1 calc R U . . .
N6 N -0.27906(19) 0.10399(7) 0.60595(19) 0.0223(4) Uani 1 1 d . . . . .
H6 H -0.3066 0.1280 0.5669 0.027 Uiso 1 1 calc R U . . .
C12 C -0.3374(2) 0.07260(9) 0.6704(2) 0.0238(5) Uani 1 1 d . . . . .
H12A H -0.4147 0.0728 0.6821 0.029 Uiso 1 1 calc R U . . .
Cd1' Cd 0.56273(2) 0.22816(2) 0.74526(2) 0.01879(4) Uani 1 1 d . . . . .
O1' O 0.63455(15) 0.19532(6) 0.54898(16) 0.0218(3) Uani 1 1 d . . . . .
O2' O 0.80240(16) 0.19103(6) 0.47615(16) 0.0243(4) Uani 1 1 d . . . . .
C1' C 0.7306(2) 0.21109(8) 0.5348(2) 0.0199(4) Uani 1 1 d . . . . .
C2' C 0.7625(2) 0.25649(8) 0.5972(2) 0.0210(4) Uani 1 1 d D . . . .
H2'A H 0.7985 0.2768 0.5373 0.025 Uiso 1 1 calc R U . . .
N1' N 0.6633(2) 0.27981(7) 0.6396(2) 0.0244(4) Uani 1 1 d D . . . .
H1A' H 0.6795(19) 0.3033(9) 0.686(3) 0.038(10) Uiso 1 1 d D . . . .
H1B' H 0.6188(19) 0.2885(12) 0.5801(18) 0.033(10) Uiso 1 1 d D . . . .
C3' C 0.8448(2) 0.24773(9) 0.7040(2) 0.0226(4) Uani 1 1 d . . . . .
H3'A H 0.9196 0.2444 0.6717 0.027 Uiso 1 1 calc R U . . .
H3'B H 0.8460 0.2751 0.7571 0.027 Uiso 1 1 calc R U . . .
C4' C 0.8217(2) 0.20649(8) 0.7794(2) 0.0186(4) Uani 1 1 d . . . . .
N2' N 0.71725(17) 0.19497(7) 0.81633(18) 0.0186(4) Uani 1 1 d . . . . .
C5' C 0.7297(2) 0.15659(8) 0.8811(2) 0.0197(4) Uani 1 1 d . . . . .
H5'A H 0.6713 0.1404 0.9172 0.024 Uiso 1 1 calc R U . . .
N3' N 0.83621(19) 0.14394(7) 0.88825(19) 0.0226(4) Uani 1 1 d . . . . .
H3' H 0.8632 0.1199 0.9275 0.027 Uiso 1 1 calc R U . . .
C6' C 0.8955(2) 0.17477(9) 0.8241(2) 0.0231(4) Uani 1 1 d . . . . .
H6'A H 0.9728 0.1743 0.8128 0.028 Uiso 1 1 calc R U . . .
O3' O 0.49054(16) 0.19666(6) 0.94387(17) 0.0240(4) Uani 1 1 d . . . . .
O4' O 0.31935(16) 0.19112(6) 1.01087(16) 0.0224(3) Uani 1 1 d . . . . .
C7' C 0.3941(2) 0.21113(8) 0.9537(2) 0.0195(4) Uani 1 1 d . . . . .
C8' C 0.36000(19) 0.25591(8) 0.8901(2) 0.0189(4) Uani 1 1 d D . . . .
H8'A H 0.3231 0.2761 0.9496 0.023 Uiso 1 1 calc R U . . .
N4' N 0.45843(18) 0.27987(7) 0.84766(19) 0.0206(4) Uani 1 1 d D . . . .
H4A' H 0.4401(17) 0.3039(8) 0.805(3) 0.021(8) Uiso 1 1 d D . . . .
H4B' H 0.500(2) 0.2908(11) 0.9067(18) 0.028(9) Uiso 1 1 d D . . . .
C9' C 0.2777(2) 0.24652(8) 0.7827(2) 0.0203(4) Uani 1 1 d . . . . .
H9'A H 0.2033 0.2422 0.8151 0.024 Uiso 1 1 calc R U . . .
H9'B H 0.2746 0.2741 0.7303 0.024 Uiso 1 1 calc R U . . .
C10' C 0.30309(19) 0.20587(8) 0.7060(2) 0.0179(4) Uani 1 1 d . . . . .
N5' N 0.40933(17) 0.19472(7) 0.67268(18) 0.0181(3) Uani 1 1 d . . . . .
C11' C 0.3996(2) 0.15726(8) 0.6041(2) 0.0189(4) Uani 1 1 d . . . . .
H11B H 0.4596 0.1416 0.5693 0.023 Uiso 1 1 calc R U . . .
N6' N 0.29347(18) 0.14461(7) 0.59093(18) 0.0205(4) Uani 1 1 d . . . . .
H6N' H 0.2681 0.1210 0.5485 0.025 Uiso 1 1 calc R U . . .
C12' C 0.2314(2) 0.17465(9) 0.6547(2) 0.0220(4) Uani 1 1 d . . . . .
H12B H 0.1535 0.1740 0.6619 0.026 Uiso 1 1 calc R U . . .
O1W O 0.09634(19) 0.20909(10) 1.0145(2) 0.0465(6) Uani 1 1 d . . . . .
O2W O 1.0245(2) 0.20343(11) 0.4582(3) 0.0533(7) Uani 1 1 d . . . . .
O3W O 0.46274(18) 0.04394(9) 0.4753(2) 0.0380(5) Uani 1 1 d . . . . .
O4W O -0.4636(2) 0.04288(10) 1.0354(3) 0.0515(7) Uani 1 1 d . . . . .
O5W O 0.5182(3) 0.41838(11) 0.7621(3) 0.0375(7) Uani 0.7 1 d . . P A 1
O5W' O 0.5801(7) 0.3911(3) 0.8426(8) 0.0319(17) Uani 0.25 1 d . . P B 2
O6W O -0.0388(4) -0.16719(15) 0.7808(4) 0.0501(10) Uiso 0.65 1 d . . P C 1
O6W' O 0.0107(7) -0.14438(19) 0.8598(6) 0.046(2) Uani 0.35 1 d . . P D 2
O7W O 0.3521(4) 0.35830(11) 0.7195(3) 0.0460(10) Uani 0.7 1 d . . P E 1
O7W' O 0.4195(7) 0.3760(3) 0.6633(8) 0.047(2) Uani 0.3 1 d . . P F 2
O8W O 0.1365(4) -0.10756(12) 0.8094(3) 0.0462(9) Uani 0.7 1 d . . P G 1
O8W' O 0.2127(10) -0.1181(3) 0.7882(9) 0.048(2) Uani 0.3 1 d . . P H 2
O9W O -0.2067(5) -0.10973(15) 0.7251(4) 0.0440(13) Uani 0.5 1 d . . P I 1
O9W' O -0.1422(4) -0.12684(18) 0.6715(5) 0.0421(12) Uani 0.5 1 d . . P J 2
O10A O 0.6872(4) 0.35895(12) 0.7999(3) 0.0455(8) Uani 0.75 1 d . . P K 1
O10B O 0.7705(13) 0.3693(4) 0.7771(12) 0.059(3) Uani 0.25 1 d . . P L 2

loop_
_atom_site_aniso_label
_atom_site_aniso_U_11
_atom_site_aniso_U_22
_atom_site_aniso_U_33
_atom_site_aniso_U_23
_atom_site_aniso_U_13
_atom_site_aniso_U_12
Cd1 0.02593(9) 0.01796(7) 0.01754(8) 0.00310(5) -0.00922(6) -0.00743(5)
O1 0.0259(9) 0.0241(8) 0.0210(8) 0.0042(6) -0.0056(7) -0.0036(7)
O2 0.0291(9) 0.0168(7) 0.0169(7) 0.0015(6) -0.0016(6) -0.0025(6)
C2 0.0367(13) 0.0139(9) 0.0133(9) 0.0011(7) -0.0063(9) -0.0032(8)
N1 0.0465(14) 0.0187(9) 0.0160(9) 0.0015(7) -0.0065(9) -0.0114(9)
C1 0.0279(11) 0.0154(9) 0.0121(9) -0.0004(7) -0.0068(8) -0.0047(8)
C3 0.0320(12) 0.0186(10) 0.0153(10) 0.0007(7) -0.0070(9) 0.0024(9)
C4 0.0272(11) 0.0173(9) 0.0128(9) 0.0011(7) -0.0086(8) -0.0023(8)
N2 0.0264(10) 0.0157(8) 0.0152(8) 0.0005(6) -0.0085(7) -0.0044(7)
C5 0.0240(10) 0.0157(9) 0.0179(10) 0.0009(7) -0.0077(8) -0.0030(8)
N3 0.0265(10) 0.0182(8) 0.0176(9) -0.0027(7) -0.0066(7) -0.0063(7)
C6 0.0250(11) 0.0239(11) 0.0174(10) -0.0025(8) -0.0055(8) -0.0049(9)
O3 0.0277(9) 0.0266(9) 0.0235(9) 0.0075(7) -0.0117(7) -0.0112(7)
O4 0.0377(11) 0.0370(11) 0.0232(9) 0.0043(8) -0.0030(8) -0.0105(9)
C7 0.0297(12) 0.0270(12) 0.0173(10) 0.0090(9) -0.0116(9) -0.0109(10)
C8 0.0306(12) 0.0244(11) 0.0195(11) 0.0099(8) -0.0114(9) -0.0130(9)
N4 0.0313(11) 0.0232(10) 0.0229(10) 0.0106(8) -0.0148(8) -0.0094(8)
C9 0.0271(12) 0.0276(12) 0.0184(10) 0.0074(9) -0.0099(9) -0.0131(9)
C10 0.0249(11) 0.0229(10) 0.0143(9) 0.0040(8) -0.0100(8) -0.0059(8)
N5 0.0253(9) 0.0187(8) 0.0143(8) 0.0036(6) -0.0064(7) -0.0059(7)
C11 0.0292(11) 0.0178(9) 0.0130(9) 0.0010(7) -0.0050(8) -0.0034(8)
N6 0.0300(10) 0.0183(9) 0.0182(9) 0.0025(7) -0.0062(8) -0.0005(8)
C12 0.0249(11) 0.0267(12) 0.0193(11) 0.0029(8) -0.0057(9) -0.0038(9)
Cd1' 0.02147(8) 0.01673(7) 0.01760(7) -0.00131(5) -0.00703(5) 0.00150(5)
O1' 0.0223(8) 0.0231(8) 0.0194(8) 0.0014(6) -0.0067(6) -0.0017(6)
O2' 0.0293(9) 0.0249(9) 0.0186(8) -0.0042(6) -0.0010(7) -0.0029(7)
C1' 0.0272(11) 0.0183(9) 0.0136(9) 0.0018(7) -0.0071(8) -0.0024(8)
C2' 0.0298(12) 0.0162(9) 0.0165(10) 0.0018(7) -0.0050(8) -0.0007(8)
N1' 0.0345(12) 0.0200(9) 0.0183(9) 0.0021(7) -0.0047(8) 0.0054(8)
C3' 0.0300(12) 0.0208(10) 0.0164(10) -0.0002(8) -0.0068(9) -0.0010(9)
C4' 0.0232(10) 0.0200(10) 0.0122(9) -0.0016(7) -0.0053(7) -0.0006(8)
N2' 0.0241(9) 0.0167(8) 0.0146(8) 0.0004(6) -0.0049(7) 0.0025(7)
C5' 0.0268(11) 0.0182(9) 0.0136(9) 0.0009(7) -0.0052(8) 0.0006(8)
N3' 0.0298(10) 0.0202(9) 0.0174(9) 0.0009(7) -0.0068(8) 0.0061(8)
C6' 0.0257(11) 0.0233(11) 0.0199(11) -0.0007(8) -0.0044(9) 0.0034(9)
O3' 0.0246(8) 0.0228(8) 0.0240(9) -0.0002(7) -0.0078(7) 0.0055(7)
O4' 0.0288(9) 0.0192(8) 0.0188(8) -0.0026(6) -0.0036(7) 0.0004(7)
C7' 0.0261(11) 0.0166(9) 0.0152(9) -0.0039(7) -0.0088(8) 0.0015(8)
C8' 0.0210(10) 0.0186(9) 0.0165(9) -0.0038(7) -0.0065(8) 0.0027(8)
N4' 0.0245(9) 0.0178(9) 0.0190(9) -0.0025(7) -0.0064(7) 0.0000(7)
C9' 0.0214(10) 0.0220(10) 0.0170(10) -0.0034(8) -0.0064(8) 0.0051(8)
C10' 0.0196(9) 0.0186(9) 0.0151(9) -0.0019(7) -0.0071(7) -0.0007(7)
N5' 0.0211(9) 0.0159(8) 0.0168(8) -0.0030(6) -0.0059(7) 0.0018(7)
C11' 0.0239(10) 0.0153(9) 0.0171(9) -0.0012(7) -0.0062(8) -0.0008(8)
N6' 0.0265(10) 0.0168(8) 0.0178(9) -0.0032(7) -0.0062(7) -0.0032(7)
C12' 0.0224(10) 0.0243(11) 0.0189(10) -0.0034(8) -0.0051(8) -0.0043(8)
O1W 0.0262(11) 0.0646(17) 0.0485(15) 0.0181(13) -0.0039(10) -0.0018(11)
O2W 0.0323(12) 0.075(2) 0.0520(16) -0.0261(14) -0.0003(11) -0.0127(13)
O3W 0.0272(10) 0.0485(14) 0.0379(12) 0.0081(10) -0.0046(9) 0.0001(9)
O4W 0.0349(13) 0.0636(18) 0.0559(16) -0.0281(14) 0.0000(11) -0.0055(12)
O5W 0.059(2) 0.0243(14) 0.0284(15) -0.0017(11) -0.0007(14) -0.0062(14)
O5W' 0.028(4) 0.035(4) 0.032(4) -0.001(3) -0.007(3) 0.003(3)
O6W' 0.072(5) 0.017(2) 0.045(4) -0.004(2) -0.045(4) 0.006(3)
O7W 0.087(3) 0.0210(13) 0.0275(15) 0.0025(11) -0.0247(17) -0.0124(16)
O7W' 0.032(4) 0.056(5) 0.051(5) -0.027(4) -0.017(4) 0.013(4)
O8W 0.075(3) 0.0312(17) 0.0322(18) 0.0027(13) 0.0046(18) 0.0072(18)
O8W' 0.067(7) 0.035(4) 0.043(5) -0.006(4) 0.004(5) 0.000(4)
O9W 0.089(4) 0.0232(19) 0.0188(18) -0.0002(15) -0.016(2) 0.020(2)
O9W' 0.041(3) 0.043(3) 0.041(3) 0.019(2) -0.019(2) -0.007(2)
O10A 0.068(2) 0.0353(17) 0.0323(16) 0.0057(13) -0.0107(16) 0.0029(16)
O10B 0.083(10) 0.051(7) 0.046(7) 0.009(5) 0.022(7) -0.013(7)

loop_
_atom_type_symbol
_atom_type_description
_atom_type_scat_dispersion_real
_atom_type_scat_dispersion_imag
_atom_type_scat_source
C C 0.0040 0.0020 'XDISP Program in WinGX L.Kissel & R.H.Pratt Acta Cryst A46 170 1990'
H H 0.0000 0.0000 'XDISP Program in WinGX L.Kissel & R.H.Pratt Acta Cryst A46 170 1990'
N N 0.0076 0.0040 'XDISP Program in WinGX L.Kissel & R.H.Pratt Acta Cryst A46 170 1990'
O O 0.0132 0.0074 'XDISP Program in WinGX L.Kissel & R.H.Pratt Acta Cryst A46 170 1990'
Cd Cd -0.6191 1.4096 'XDISP Program in WinGX L.Kissel & R.H.Pratt Acta Cryst A46 170 1990'

loop_
_geom_angle_atom_site_label_1
_geom_angle_atom_site_label_2
_geom_angle_atom_site_label_3
_geom_angle
N5 Cd1 N2 128.16(8)
N5 Cd1 N1 126.16(8)
N2 Cd1 N1 89.94(8)
N5 Cd1 N4 90.00(8)
N2 Cd1 N4 124.58(7)
N1 Cd1 N4 97.15(9)
N5 Cd1 O3 80.59(7)
N2 Cd1 O3 80.24(7)
N1 Cd1 O3 150.17(7)
N4 Cd1 O3 66.94(8)
N5 Cd1 O1 81.79(7)
N2 Cd1 O1 81.23(7)
N1 Cd1 O1 66.61(7)
N4 Cd1 O1 150.74(7)
O3 Cd1 O1 137.86(6)
C1 O1 Cd1 107.33(14)
N1 C2 C1 110.0(2)
N1 C2 C3 111.0(2)
C1 C2 C3 111.10(18)
N1 C2 H2A 108.2
C1 C2 H2A 108.2
C3 C2 H2A 108.2
C2 N1 Cd1 108.06(15)
C2 N1 H1A 112.6(15)
Cd1 N1 H1A 111(2)
C2 N1 H1B 112.4(15)
Cd1 N1 H1B 108(2)
H1A N1 H1B 105(3)
O1 C1 O2 124.9(2)
O1 C1 C2 119.0(2)
O2 C1 C2 116.1(2)
C4 C3 C2 115.3(2)
C4 C3 H3A 108.4
C2 C3 H3A 108.4
C4 C3 H3B 108.4
C2 C3 H3B 108.4
H3A C3 H3B 107.5
C6 C4 N2 108.7(2)
C6 C4 C3 127.6(2)
N2 C4 C3 123.6(2)
C5 N2 C4 106.3(2)
C5 N2 Cd1 128.61(18)
C4 N2 Cd1 124.61(15)
N2 C5 N3 110.8(2)
N2 C5 H5A 124.6
N3 C5 H5A 124.6
C5 N3 C6 108.0(2)
C5 N3 H3 126.0
C6 N3 H3 126.0
C4 C6 N3 106.1(2)
C4 C6 H6A 126.9
N3 C6 H6A 126.9
C7 O3 Cd1 108.70(17)
O4 C7 O3 124.3(3)
O4 C7 C8 117.5(2)
O3 C7 C8 118.2(3)
N4 C8 C7 110.5(2)
N4 C8 C9 110.8(2)
C7 C8 C9 110.3(2)
N4 C8 H8A 108.4
C7 C8 H8A 108.4
C9 C8 H8A 108.4
C8 N4 Cd1 107.82(15)
C8 N4 H4A 112.5(14)
Cd1 N4 H4A 111(2)
C8 N4 H4B 113.3(15)
Cd1 N4 H4B 105(2)
H4A N4 H4B 107(3)
C10 C9 C8 115.31(19)
C10 C9 H9A 108.4
C8 C9 H9A 108.4
C10 C9 H9B 108.4
C8 C9 H9B 108.4
H9A C9 H9B 107.5
C12 C10 N5 108.8(2)
C12 C10 C9 127.7(2)
N5 C10 C9 123.5(2)
C11 N5 C10 105.7(2)
C11 N5 Cd1 128.60(17)
C10 N5 Cd1 124.43(15)
N5 C11 N6 111.1(2)
N5 C11 H11A 124.5
N6 C11 H11A 124.5
C11 N6 C12 107.7(2)
C11 N6 H6 126.2
C12 N6 H6 126.2
C10 C12 N6 106.7(2)
C10 C12 H12A 126.7
N6 C12 H12A 126.7
N5' Cd1' N2' 128.28(7)
N5' Cd1' N1' 123.99(8)
N2' Cd1' N1' 90.45(8)
N5' Cd1' N4' 89.80(7)
N2' Cd1' N4' 125.69(7)
N1' Cd1' N4' 97.78(8)
N5' Cd1' O1' 80.58(7)
N2' Cd1' O1' 80.12(6)
N1' Cd1' O1' 66.82(7)
N4' Cd1' O1' 151.33(7)
N5' Cd1' O3' 81.08(7)
N2' Cd1' O3' 81.48(7)
N1' Cd1' O3' 151.55(7)
N4' Cd1' O3' 66.39(7)
O1' Cd1' O3' 137.06(6)
C1' O1' Cd1' 108.26(15)
O2' C1' O1' 123.8(2)
O2' C1' C2' 117.9(2)
O1' C1' C2' 118.3(2)
N1' C2' C1' 110.2(2)
N1' C2' C3' 110.3(2)
C1' C2' C3' 110.35(19)
N1' C2' H2'A 108.6
C1' C2' H2'A 108.6
C3' C2' H2'A 108.6
C2' N1' Cd1' 108.48(15)
C2' N1' H1A' 112.3(15)
Cd1' N1' H1A' 109(2)
C2' N1' H1B' 112.5(15)
Cd1' N1' H1B' 104(2)
H1A' N1' H1B' 110(3)
C4' C3' C2' 115.6(2)
C4' C3' H3'A 108.4
C2' C3' H3'A 108.4
C4' C3' H3'B 108.4
C2' C3' H3'B 108.4
H3'A C3' H3'B 107.5
C6' C4' N2' 108.8(2)
C6' C4' C3' 127.7(2)
N2' C4' C3' 123.4(2)
C5' N2' C4' 105.9(2)
C5' N2' Cd1' 129.13(17)
C4' N2' Cd1' 123.87(15)
N2' C5' N3' 110.6(2)
N2' C5' H5'A 124.7
N3' C5' H5'A 124.7
C5' N3' C6' 108.2(2)
C5' N3' H3' 125.9
C6' N3' H3' 125.9
N3' C6' C4' 106.4(2)
N3' C6' H6'A 126.8
C4' C6' H6'A 126.8
C7' O3' Cd1' 107.69(15)
O3' C7' O4' 125.2(2)
O3' C7' C8' 119.0(2)
O4' C7' C8' 115.8(2)
N4' C8' C7' 109.93(19)
N4' C8' C9' 110.3(2)
C7' C8' C9' 110.98(19)
N4' C8' H8'A 108.5
C7' C8' H8'A 108.5
C9' C8' H8'A 108.5
C8' N4' Cd1' 108.34(14)
C8' N4' H4A' 111.2(14)
Cd1' N4' H4A' 113(2)
C8' N4' H4B' 112.8(15)
Cd1' N4' H4B' 107(2)
H4A' N4' H4B' 104(3)
C10' C9' C8' 115.78(19)
C10' C9' H9'A 108.3
C8' C9' H9'A 108.3
C10' C9' H9'B 108.3
C8' C9' H9'B 108.3
H9'A C9' H9'B 107.4
C12' C10' N5' 108.4(2)
C12' C10' C9' 128.4(2)
N5' C10' C9' 123.2(2)
C11' N5' C10' 106.2(2)
C11' N5' Cd1' 128.29(17)
C10' N5' Cd1' 124.94(15)
N5' C11' N6' 110.5(2)
N5' C11' H11B 124.7
N6' C11' H11B 124.7
C11' N6' C12' 108.2(2)
C11' N6' H6N' 125.9
C12' N6' H6N' 125.9
N6' C12' C10' 106.6(2)
N6' C12' H12B 126.7
C10' C12' H12B 126.7

loop_
_geom_bond_atom_site_label_1
_geom_bond_atom_site_label_2
_geom_bond_distance
_geom_bond_site_symmetry_2
Cd1 N5 2.221(2) .
Cd1 N2 2.2281(19) .
Cd1 N1 2.283(3) .
Cd1 N4 2.300(2) .
Cd1 O3 2.537(2) .
Cd1 O1 2.5560(19) .
O1 C1 1.246(3) .
O2 C1 1.269(3) .
C2 N1 1.464(4) .
C2 C1 1.534(3) .
C2 C3 1.544(3) .
C2 H2A 1.0000 .
N1 H1A 0.870(15) .
N1 H1B 0.872(15) .
C3 C4 1.499(3) .
C3 H3A 0.9900 .
C3 H3B 0.9900 .
C4 C6 1.369(3) .
C4 N2 1.382(3) .
N2 C5 1.325(3) .
C5 N3 1.340(3) .
C5 H5A 0.9500 .
N3 C6 1.372(3) .
N3 H3 0.8800 .
C6 H6A 0.9500 .
O3 C7 1.261(3) .
O4 C7 1.247(4) .
C7 C8 1.535(4) .
C8 N4 1.467(4) .
C8 C9 1.541(3) .
C8 H8A 1.0000 .
N4 H4A 0.871(15) .
N4 H4B 0.868(15) .
C9 C10 1.495(3) .
C9 H9A 0.9900 .
C9 H9B 0.9900 .
C10 C12 1.364(3) .
C10 N5 1.387(3) .
N5 C11 1.333(3) .
C11 N6 1.340(3) .
C11 H11A 0.9500 .
N6 C12 1.371(3) .
N6 H6 0.8800 .
C12 H12A 0.9500 .
Cd1' N5' 2.2212(19) .
Cd1' N2' 2.224(2) .
Cd1' N1' 2.283(2) .
Cd1' N4' 2.290(2) .
Cd1' O1' 2.5523(19) .
Cd1' O3' 2.562(2) .
O1' C1' 1.266(3) .
O2' C1' 1.249(3) .
C1' C2' 1.533(3) .
C2' N1' 1.471(4) .
C2' C3' 1.538(3) .
C2' H2'A 1.0000 .
N1' H1A' 0.870(15) .
N1' H1B' 0.872(15) .
C3' C4' 1.493(3) .
C3' H3'A 0.9900 .
C3' H3'B 0.9900 .
C4' C6' 1.364(3) .
C4' N2' 1.386(3) .
N2' C5' 1.332(3) .
C5' N3' 1.341(3) .
C5' H5'A 0.9500 .
N3' C6' 1.364(4) .
N3' H3' 0.8800 .
C6' H6'A 0.9500 .
O3' C7' 1.250(3) .
O4' C7' 1.266(3) .
C7' C8' 1.530(3) .
C8' N4' 1.473(3) .
C8' C9' 1.546(3) .
C8' H8'A 1.0000 .
N4' H4A' 0.871(15) .
N4' H4B' 0.869(15) .
C9' C10' 1.493(3) .
C9' H9'A 0.9900 .
C9' H9'B 0.9900 .
C10' C12' 1.365(3) .
C10' N5' 1.390(3) .
N5' C11' 1.330(3) .
C11' N6' 1.341(3) .
C11' H11B 0.9500 .
N6' C12' 1.366(3) .
N6' H6N' 0.8800 .
C12' H12B 0.9500 .
O8W' O10B 0.841(13) 2_646
O10B O8W' 0.841(13) 2_656

loop_
_geom_hbond_atom_site_label_D
_geom_hbond_atom_site_label_H
_geom_hbond_atom_site_label_A
_geom_hbond_distance_DH
_geom_hbond_distance_HA
_geom_hbond_distance_DA
_geom_hbond_angle_DHA
_geom_hbond_site_symmetry_A
N1 H1A O8W 0.870(15) 2.045(16) 2.907(4) 170(2) .
N1 H1A O8W' 0.870(15) 2.41(2) 3.258(10) 165(2) .
N1 H1A O10B 0.870(15) 2.62(2) 3.398(13) 149(3) 2_646
N1 H1B O1 0.872(15) 2.189(18) 3.035(3) 164(4) 3_556
C5 H5A O3 0.95 2.66 3.131(3) 111.5 .
N3 H3 O4' 0.88 1.92 2.788(3) 166.7 .
N4 H4A O9W 0.871(15) 2.090(18) 2.927(5) 161(2) .
N4 H4A O9W' 0.871(15) 2.563(16) 3.431(6) 173.8(19) .
N4 H4B O3 0.868(15) 2.250(17) 3.105(3) 169(3) 3_557
C9 H9A O9W 0.99 2.58 3.407(5) 140.7 .
N6 H6 O1' 0.88 2.09 2.916(3) 155.7 1_455
N6 H6 O2' 0.88 2.49 3.090(3) 125.8 1_455
N1' H1A' O8W' 0.870(15) 2.64(2) 3.409(10) 147(3) 2_656
N1' H1A' O10A 0.870(15) 2.053(16) 2.913(4) 169(2) .
N1' H1A' O10B 0.870(15) 2.42(2) 3.259(14) 163(2) .
N1' H1B' O3' 0.872(15) 2.167(16) 3.032(3) 172(3) 4_565
N3' H3' O3 0.88 2.11 2.929(3) 155.3 1_655
N3' H3' O4 0.88 2.48 3.093(3) 127.1 1_655
N4' H4A' O7W 0.871(15) 2.109(17) 2.956(4) 164(2) .
N4' H4A' O7W' 0.871(15) 2.620(19) 3.481(11) 170(2) .
N4' H4B' O1' 0.869(15) 2.259(17) 3.110(3) 166(3) 4_566
C9' H9'B O7W 0.99 2.63 3.453(4) 141.0 .
C11' H11B O1' 0.95 2.65 3.135(3) 112.2 .
N6' H6N' O2 0.88 1.93 2.791(3) 164.7 .
